data_7153447
loop_
_publ_author_name
'Ramachary, Dhevalapally B.'
'Sakthidevi, Rajasekar'

_publ_section_title
;
 Sequential combination of Michael and acetalization reactions: direct
 catalytic asymmetric synthesis of functionalized 4-nitromethyl-chromans
 as drug intermediates.
;
_journal_issue 19
_journal_name_full 'Organic &amp; biomolecular chemistry'
_journal_page_first 4259
_journal_page_last 4265
_journal_paper_doi 10.1039/c0ob00189a
_journal_volume 8
_journal_year 2010
_chemical_formula_sum 'C13 H17 N O5'
_chemical_formula_weight 267.28
_chemical_name_systematic
;
?
;
_space_group_IT_number 14
_symmetry_cell_setting monoclinic
_symmetry_space_group_name_Hall '-P 2ybc'
_symmetry_space_group_name_H-M 'P 1 21/c 1'
_atom_sites_solution_hydrogens geom
_atom_sites_solution_primary direct
_atom_sites_solution_secondary difmap
_audit_creation_method SHELXL-97
_cell_angle_alpha 90.00
_cell_angle_beta 94.626(2)
_cell_angle_gamma 90.00
_cell_formula_units_Z 4
_cell_length_a 11.2657(18)
_cell_length_b 6.0004(10)
_cell_length_c 19.842(3)
_cell_measurement_reflns_used 6456
_cell_measurement_temperature 298(2)
_cell_measurement_theta_max 27.92
_cell_measurement_theta_min 2.63
_cell_volume 1336.9(4)
_computing_cell_refinement 'Bruker SMART'
_computing_data_collection 'Bruker SMART'
_computing_data_reduction 'Bruker SAINT'
_computing_molecular_graphics 'Bruker SHELXTL'
_computing_publication_material 'Bruker SHELXTL'
_computing_structure_refinement 'SHELXL-97 (Sheldrick, 1997)'
_computing_structure_solution 'SHELXS-97 (Sheldrick, 1990)'
_diffrn_ambient_temperature 298(2)
_diffrn_measured_fraction_theta_full 0.971
_diffrn_measured_fraction_theta_max 0.971
_diffrn_measurement_device_type 'CCD area detector'
_diffrn_measurement_method 'phi and omega scans'
_diffrn_radiation_monochromator graphite
_diffrn_radiation_source 'fine-focus sealed tube'
_diffrn_radiation_type MoK\a
_diffrn_radiation_wavelength 0.71073
_diffrn_reflns_av_R_equivalents 0.0308
_diffrn_reflns_av_sigmaI/netI 0.0219
_diffrn_reflns_limit_h_max 14
_diffrn_reflns_limit_h_min -14
_diffrn_reflns_limit_k_max 7
_diffrn_reflns_limit_k_min -7
_diffrn_reflns_limit_l_max 26
_diffrn_reflns_limit_l_min -25
_diffrn_reflns_number 14689
_diffrn_reflns_theta_full 28.18
_diffrn_reflns_theta_max 28.18
_diffrn_reflns_theta_min 1.81
_exptl_absorpt_coefficient_mu 0.102
_exptl_absorpt_correction_T_max 0.9749
_exptl_absorpt_correction_T_min 0.9602
_exptl_absorpt_correction_type multi-scan
_exptl_absorpt_process_details 'Bruker AXS SADABS program'
_exptl_crystal_colour colorless
_exptl_crystal_density_diffrn 1.328
_exptl_crystal_density_method 'not measured'
_exptl_crystal_description block
_exptl_crystal_F_000 568
_exptl_crystal_size_max 0.40
_exptl_crystal_size_mid 0.30
_exptl_crystal_size_min 0.25
_refine_diff_density_max 0.244
_refine_diff_density_min -0.359
_refine_diff_density_rms 0.096
_refine_ls_extinction_method none
_refine_ls_goodness_of_fit_ref 1.056
_refine_ls_hydrogen_treatment constr
_refine_ls_matrix_type full
_refine_ls_number_parameters 175
_refine_ls_number_reflns 3178
_refine_ls_number_restraints 0
_refine_ls_restrained_S_all 1.056
_refine_ls_R_factor_all 0.0632
_refine_ls_R_factor_gt 0.0558
_refine_ls_shift/su_max 0.000
_refine_ls_shift/su_mean 0.000
_refine_ls_structure_factor_coef Fsqd
_refine_ls_weighting_details 'calc w=1/[\s^2^(Fo^2^)+(0.0907P)^2^+0.1900P] where P=(Fo^2^+2Fc^2^)/3'
_refine_ls_weighting_scheme calc
_refine_ls_wR_factor_gt 0.1444
_refine_ls_wR_factor_ref 0.1526
_reflns_number_gt 2688
_reflns_number_total 3178
_reflns_threshold_expression >2sigma(I)
_cod_data_source_file c0ob00189a.txt
_cod_data_source_block dbr77_m
_cod_depositor_comments
;
The following automatic conversions were performed:

'_symmetry_cell_setting' value 'Monoclinic' changed to 'monoclinic'
according to /home/saulius/struct/CIF-dictionaries/cif_core.dic
dictionary named 'cif_core.dic' version 2.4.2 from 2011-04-26.

Automatic conversion script
Id: cif_fix_values 1891 2012-01-12 08:04:46Z andrius 
;
_cod_original_sg_symbol_H-M 'P2(1)/c '
_cod_database_code 7153447

loop_
_symmetry_equiv_pos_as_xyz
'x, y, z'
'-x, y+1/2, -z+1/2'
'-x, -y, -z'
'x, -y-1/2, z-1/2'

loop_
_atom_site_label
_atom_site_type_symbol
_atom_site_fract_x
_atom_site_fract_y
_atom_site_fract_z
_atom_site_U_iso_or_equiv
_atom_site_adp_type
_atom_site_occupancy
_atom_site_symmetry_multiplicity
_atom_site_calc_flag
_atom_site_refinement_flags
O3 O 0.22138(8) 0.02149(16) 0.00066(5) 0.0471(3) Uani 1 1 d .
O1 O 0.52718(8) 0.29584(17) 0.13902(5) 0.0476(3) Uani 1 1 d .
O2 O 0.36844(8) 0.01889(16) 0.08939(5) 0.0473(3) Uani 1 1 d .
C5 C 0.33293(10) 0.1563(2) 0.13922(6) 0.0382(3) Uani 1 1 d .
C1 C 0.22139(11) 0.1512(2) 0.16405(6) 0.0430(3) Uani 1 1 d .
C6 C 0.42051(10) 0.3042(2) 0.16693(6) 0.0395(3) Uani 1 1 d .
C9 C 0.28063(11) -0.1124(2) 0.05138(6) 0.0440(3) Uani 1 1 d .
C2 C 0.19934(12) 0.2908(3) 0.21779(7) 0.0522(4) Uani 1 1 d .
H2 H 0.1254 0.2864 0.2355 0.063 Uiso 1 1 calc R
C4 C 0.39561(12) 0.4425(3) 0.21927(7) 0.0487(3) Uani 1 1 d .
H4 H 0.4531 0.5414 0.2375 0.058 Uiso 1 1 calc R
C12 C 0.12725(13) -0.0045(3) 0.13273(7) 0.0523(4) Uani 1 1 d .
H12 H 0.0861 -0.0714 0.1694 0.063 Uiso 1 1 calc R
C3 C 0.28489(13) 0.4343(3) 0.24487(7) 0.0553(4) Uani 1 1 d .
H3 H 0.2686 0.5266 0.2806 0.066 Uiso 1 1 calc R
N1 N -0.04330(12) 0.2700(3) 0.12290(9) 0.0754(5) Uani 1 1 d .
C10 C 0.29247(14) 0.1139(3) -0.04827(8) 0.0567(4) Uani 1 1 d .
H10A H 0.3208 -0.0034 -0.0757 0.085 Uiso 1 1 calc R
H10B H 0.3591 0.1910 -0.0258 0.085 Uiso 1 1 calc R
H10C H 0.2456 0.2166 -0.0764 0.085 Uiso 1 1 calc R
C7 C 0.61447(13) 0.4542(3) 0.16324(8) 0.0578(4) Uani 1 1 d .
H7A H 0.6321 0.4346 0.2110 0.087 Uiso 1 1 calc R
H7B H 0.5845 0.6021 0.1545 0.087 Uiso 1 1 calc R
H7C H 0.6857 0.4329 0.1405 0.087 Uiso 1 1 calc R
C11 C 0.18556(14) -0.1920(3) 0.09542(8) 0.0543(4) Uani 1 1 d .
H11A H 0.2209 -0.2972 0.1283 0.065 Uiso 1 1 calc R
H11B H 0.1246 -0.2702 0.0674 0.065 Uiso 1 1 calc R
C13 C 0.03448(12) 0.1190(3) 0.08604(9) 0.0639(4) Uani 1 1 d .
H13A H 0.0752 0.2062 0.0538 0.077 Uiso 1 1 calc R
H13B H -0.0151 0.0105 0.0608 0.077 Uiso 1 1 calc R
C8 C 0.34892(16) -0.3018(3) 0.02240(9) 0.0615(4) Uani 1 1 d .
H8A H 0.4098 -0.2424 -0.0036 0.092 Uiso 1 1 calc R
H8B H 0.2954 -0.3919 -0.0062 0.092 Uiso 1 1 calc R
H8C H 0.3849 -0.3913 0.0586 0.092 Uiso 1 1 calc R
O5 O -0.08698(13) 0.1994(4) 0.17269(10) 0.1069(6) Uani 1 1 d .
O4 O -0.06201(16) 0.4545(3) 0.09983(12) 0.1147(6) Uani 1 1 d .

loop_
_atom_site_aniso_label
_atom_site_aniso_U_11
_atom_site_aniso_U_22
_atom_site_aniso_U_33
_atom_site_aniso_U_23
_atom_site_aniso_U_13
_atom_site_aniso_U_12
O3 0.0396(5) 0.0549(6) 0.0461(5) 0.0076(4) -0.0011(4) -0.0049(4)
O1 0.0338(4) 0.0628(6) 0.0462(5) -0.0093(4) 0.0034(4) -0.0081(4)
O2 0.0360(5) 0.0606(6) 0.0449(5) -0.0132(4) 0.0015(4) -0.0055(4)
C5 0.0346(6) 0.0478(7) 0.0316(5) 0.0026(5) -0.0012(4) -0.0002(5)
C1 0.0348(6) 0.0570(7) 0.0368(6) 0.0077(5) 0.0000(5) -0.0025(5)
C6 0.0334(6) 0.0499(7) 0.0343(6) 0.0018(5) -0.0014(4) 0.0002(5)
C9 0.0426(6) 0.0436(7) 0.0442(7) -0.0003(5) -0.0056(5) -0.0055(5)
C2 0.0387(7) 0.0764(10) 0.0421(7) 0.0025(6) 0.0074(5) 0.0047(6)
C4 0.0446(7) 0.0578(8) 0.0428(7) -0.0082(6) -0.0029(5) -0.0023(6)
C12 0.0395(6) 0.0695(9) 0.0482(7) 0.0084(6) 0.0052(5) -0.0149(6)
C3 0.0526(8) 0.0715(9) 0.0420(7) -0.0099(7) 0.0056(6) 0.0066(7)
N1 0.0314(6) 0.1065(13) 0.0888(11) -0.0023(10) 0.0071(7) -0.0057(7)
C10 0.0589(9) 0.0571(8) 0.0551(8) 0.0070(7) 0.0113(7) -0.0035(7)
C7 0.0435(7) 0.0700(10) 0.0596(8) -0.0065(7) 0.0028(6) -0.0170(7)
C11 0.0536(8) 0.0530(8) 0.0554(8) 0.0091(6) -0.0018(6) -0.0149(6)
C13 0.0330(6) 0.0960(12) 0.0616(9) -0.0037(9) -0.0030(6) -0.0047(7)
C8 0.0707(10) 0.0497(8) 0.0627(9) -0.0076(7) -0.0038(8) 0.0056(7)
O5 0.0570(8) 0.1561(16) 0.1129(12) 0.0134(12) 0.0404(8) 0.0036(9)
O4 0.0892(12) 0.1070(13) 0.1511(18) 0.0139(13) 0.0300(11) 0.0192(10)

loop_
_atom_type_symbol
_atom_type_description
_atom_type_scat_dispersion_real
_atom_type_scat_dispersion_imag
_atom_type_scat_source
C C 0.0033 0.0016 'International Tables Vol C Tables 4.2.6.8 and 6.1.1.4'
H H 0.0000 0.0000 'International Tables Vol C Tables 4.2.6.8 and 6.1.1.4'
N N 0.0061 0.0033 'International Tables Vol C Tables 4.2.6.8 and 6.1.1.4'
O O 0.0106 0.0060 'International Tables Vol C Tables 4.2.6.8 and 6.1.1.4'

loop_
_geom_angle_atom_site_label_1
_geom_angle_atom_site_label_2
_geom_angle_atom_site_label_3
_geom_angle
C9 O3 C10 116.68(11)
C6 O1 C7 116.48(11)
C5 O2 C9 118.78(10)
O2 C5 C1 124.63(11)
O2 C5 C6 115.16(10)
C1 C5 C6 120.18(11)
C5 C1 C2 118.76(12)
C5 C1 C12 119.62(12)
C2 C1 C12 121.62(12)
O1 C6 C4 124.65(12)
O1 C6 C5 115.57(11)
C4 C6 C5 119.77(12)
O3 C9 O2 109.21(10)
O3 C9 C8 112.47(12)
O2 C9 C8 105.24(11)
O3 C9 C11 105.97(11)
O2 C9 C11 111.15(11)
C8 C9 C11 112.85(13)
C3 C2 C1 120.98(12)
C3 C2 H2 119.5
C1 C2 H2 119.5
C6 C4 C3 120.00(13)
C6 C4 H4 120.0
C3 C4 H4 120.0
C1 C12 C11 109.92(11)
C1 C12 C13 111.86(13)
C11 C12 C13 111.29(13)
C1 C12 H12 107.9
C11 C12 H12 107.9
C13 C12 H12 107.9
C2 C3 C4 120.30(13)
C2 C3 H3 119.9
C4 C3 H3 119.9
O4 N1 O5 123.8(2)
O4 N1 C13 117.46(18)
O5 N1 C13 118.65(19)
O3 C10 H10A 109.5
O3 C10 H10B 109.5
H10A C10 H10B 109.5
O3 C10 H10C 109.5
H10A C10 H10C 109.5
H10B C10 H10C 109.5
O1 C7 H7A 109.5
O1 C7 H7B 109.5
H7A C7 H7B 109.5
O1 C7 H7C 109.5
H7A C7 H7C 109.5
H7B C7 H7C 109.5
C9 C11 C12 113.61(12)
C9 C11 H11A 108.8
C12 C11 H11A 108.8
C9 C11 H11B 108.8
C12 C11 H11B 108.8
H11A C11 H11B 107.7
N1 C13 C12 113.35(14)
N1 C13 H13A 108.9
C12 C13 H13A 108.9
N1 C13 H13B 108.9
C12 C13 H13B 108.9
H13A C13 H13B 107.7
C9 C8 H8A 109.5
C9 C8 H8B 109.5
H8A C8 H8B 109.5
C9 C8 H8C 109.5
H8A C8 H8C 109.5
H8B C8 H8C 109.5

loop_
_geom_bond_atom_site_label_1
_geom_bond_atom_site_label_2
_geom_bond_distance
O3 C9 1.4128(16)
O3 C10 1.4201(17)
O1 C6 1.3640(15)
O1 C7 1.4231(16)
O2 C5 1.3717(15)
O2 C9 1.4311(15)
C5 C1 1.3865(17)
C5 C6 1.4055(17)
C1 C2 1.394(2)
C1 C12 1.5091(19)
C6 C4 1.3758(19)
C9 C8 1.512(2)
C9 C11 1.513(2)
C2 C3 1.369(2)
C2 H2 0.9300
C4 C3 1.385(2)
C4 H4 0.9300
C12 C11 1.524(2)
C12 C13 1.531(2)
C12 H12 0.9800
C3 H3 0.9300
N1 O4 1.210(2)
N1 O5 1.215(2)
N1 C13 1.492(2)
C10 H10A 0.9600
C10 H10B 0.9600
C10 H10C 0.9600
C7 H7A 0.9600
C7 H7B 0.9600
C7 H7C 0.9600
C11 H11A 0.9700
C11 H11B 0.9700
C13 H13A 0.9700
C13 H13B 0.9700
C8 H8A 0.9600
C8 H8B 0.9600
C8 H8C 0.9600
